data_7160966
loop_
_publ_author_name
'Torres-Oya, Sergio'
'Fern&#xe1;ndez-Rodr&#xed;guez, Manuel A'
'Zurro, Mercedes'

_publ_section_title
;
 Enantioselective copper(II) catalysed (4 + 1) cycloaddition of
 aza-<i>o</i>-quinone methides and bromomalonates. Facile access to
 enantioenriched indolines.
;
_journal_issue 8
_journal_name_full 'Organic &amp; biomolecular chemistry'
_journal_page_first 1690
_journal_page_last 1696
_journal_paper_doi 10.1039/d6ob00091f
_journal_volume 24
_journal_year 2026
_chemical_absolute_configuration ad
_chemical_formula_moiety 'C25 H31 N O6 S'
_chemical_formula_sum 'C25 H31 N O6 S'
_chemical_formula_weight 473.57
_space_group_crystal_system triclinic
_space_group_IT_number 1
_space_group_name_Hall 'P 1'
_space_group_name_H-M_alt 'P 1'
_atom_sites_solution_hydrogens geom
_atom_sites_solution_primary dual
_audit_creation_date 2025-01-28
_audit_creation_method
;
Olex2 1.2
(compiled 2018.05.29 svn.r3508 for OlexSys, GUI svn.r5506)
;
_audit_update_record
;
2025-08-07 deposited with the CCDC.	2026-01-23 downloaded from the CCDC.
;
_cell_angle_alpha 93.60(2)
_cell_angle_beta 93.791(15)
_cell_angle_gamma 90.125(10)
_cell_formula_units_Z 2
_cell_length_a 8.7430(15)
_cell_length_b 9.576(4)
_cell_length_c 14.697(3)
_cell_measurement_reflns_used 9867
_cell_measurement_temperature 220(2)
_cell_measurement_theta_max 72.21
_cell_measurement_theta_min 5.73
_cell_volume 1225.3(6)
_computing_cell_refinement 'SAINT V8.38A (?, 2016)'
_computing_data_reduction 'SAINT V8.38A (?, 2016)'
_computing_molecular_graphics 'Olex2 (Dolomanov et al., 2009)'
_computing_publication_material 'Olex2 (Dolomanov et al., 2009)'
_computing_structure_refinement 'XL (Sheldrick, 2008)'
_computing_structure_solution 'ShelXT (Sheldrick, 2015)'
_diffrn_ambient_temperature 220.0
_diffrn_measured_fraction_theta_full 0.979
_diffrn_measured_fraction_theta_max 0.979
_diffrn_measurement_device_type 'Bruker APEX-II CCD'
_diffrn_measurement_method '\f and \w scans'
_diffrn_radiation_type CuK\a
_diffrn_radiation_wavelength 1.54184
_diffrn_reflns_av_R_equivalents 0.0569
_diffrn_reflns_av_unetI/netI 0.0521
_diffrn_reflns_Laue_measured_fraction_full 0.979
_diffrn_reflns_Laue_measured_fraction_max 0.979
_diffrn_reflns_limit_h_max 10
_diffrn_reflns_limit_h_min -10
_diffrn_reflns_limit_k_max 10
_diffrn_reflns_limit_k_min -11
_diffrn_reflns_limit_l_max 17
_diffrn_reflns_limit_l_min -17
_diffrn_reflns_number 31493
_diffrn_reflns_point_group_measured_fraction_full 0.946
_diffrn_reflns_point_group_measured_fraction_max 0.946
_diffrn_reflns_theta_full 66.974
_diffrn_reflns_theta_max 66.974
_diffrn_reflns_theta_min 4.627
_diffrn_standards_number 0
_exptl_absorpt_coefficient_mu 1.507
_exptl_absorpt_correction_T_max 0.7528
_exptl_absorpt_correction_T_min 0.4683
_exptl_absorpt_correction_type multi-scan
_exptl_absorpt_process_details
'SADABS-2016/2 (Bruker,2016/2) was used for absorption correction. wR2(int) was 0.1383 before and 0.0924 after correction. The Ratio of minimum to maximum transmission is 0.6003. The \l/2 correction factor is Not present.'
_exptl_crystal_colour colourless
_exptl_crystal_colour_primary colourless
_exptl_crystal_density_diffrn 1.284
_exptl_crystal_description prism
_exptl_crystal_F_000 504
_exptl_crystal_size_max 0.3
_exptl_crystal_size_mid 0.06
_exptl_crystal_size_min 0.03
_refine_diff_density_max 0.738
_refine_diff_density_min -0.658
_refine_diff_density_rms 0.060
_refine_ls_abs_structure_details
;
 Refined as an inversion twin.
;
_refine_ls_abs_structure_Flack 0.07(2)
_refine_ls_extinction_method none
_refine_ls_goodness_of_fit_ref 1.017
_refine_ls_hydrogen_treatment constr
_refine_ls_matrix_type full
_refine_ls_number_parameters 592
_refine_ls_number_reflns 8290
_refine_ls_number_restraints 3
_refine_ls_restrained_S_all 1.017
_refine_ls_R_factor_all 0.0528
_refine_ls_R_factor_gt 0.0509
_refine_ls_shift/su_max 0.000
_refine_ls_shift/su_mean 0.000
_refine_ls_structure_factor_coef Fsqd
_refine_ls_weighting_details 'w=1/[\s^2^(Fo^2^)+(0.0922P)^2^+0.5251P] where P=(Fo^2^+2Fc^2^)/3'
_refine_ls_weighting_scheme calc
_refine_ls_wR_factor_gt 0.1380
_refine_ls_wR_factor_ref 0.1412
_reflns_Friedel_coverage 0.933
_reflns_Friedel_fraction_full 0.913
_reflns_Friedel_fraction_max 0.913
_reflns_number_gt 8001
_reflns_number_total 8290
_reflns_threshold_expression 'I > 2\s(I)'
_cod_data_source_file d6ob00091f2.cif
_cod_data_source_block sto775c_0m_a
_cod_depositor_comments 'Adding full bibliography for 7160965--7160966.cif.'
_cod_database_code 7160966
_shelx_shelxl_version_number 2018/3
_shelx_space_group_comment
;
The symmetry employed for this shelxl refinement is uniquely defined
by the following loop, which should always be used as a source of
symmetry information in preference to the above space-group names.
They are only intended as comments.
;
_shelx_estimated_absorpt_t_max 0.956
_shelx_estimated_absorpt_t_min 0.661
_olex2_refinement_description
;
1. Twinned data refinement
 Scales: 0.93(2)
 0.07(2)
2. Fixed Uiso
 At 1.2 times of:
  All C(H) groups, All C(H,H) groups
 At 1.5 times of:
  All C(H,H,H) groups
3. Uiso/Uaniso restraints and constraints
Uanis(C49) = Uanis(C24)
Uanis(C50) = Uanis(C25)
4.a Ternary CH refined with riding coordinates:
 C32(H32), C7(H7)
4.b Secondary CH2 refined with riding coordinates:
 C22(H22A,H22B), C47(H47A,H47B), C20(H20A,H20B), C48(H48A,H48B), C23(H23A,
 H23B), C42(H42A,H42B), C17(H17A,H17B), C49(H49A,H49B), C45(H45A,H45B),
 C24(H24A,H24B)
4.c Aromatic/amide H refined with riding coordinates:
 C27(H27), C2(H2), C3(H3), C28(H28), C5(H5), C35(H35), C14(H14), C4(H4),
 C39(H39), C10(H10), C30(H30), C13(H13), C29(H29), C11(H11), C36(H36), C38(H38)
4.d Idealised Me refined as rotating group:
 C15(H15A,H15B,H15C), C40(H40A,H40B,H40C), C18(H18A,H18B,H18C), C50(H50A,H50B,
 H50C), C46(H46A,H46B,H46C), C43(H43A,H43B,H43C), C21(H21A,H21B,H21C), C25(H25A,
 H25B,H25C)
;
_olex2_submission_special_instructions 'No special instructions were received'

loop_
_space_group_symop_operation_xyz
'x, y, z'

loop_
_atom_site_label
_atom_site_type_symbol
_atom_site_fract_x
_atom_site_fract_y
_atom_site_fract_z
_atom_site_U_iso_or_equiv
_atom_site_adp_type
_atom_site_occupancy
_atom_site_site_symmetry_order
_atom_site_calc_flag
_atom_site_refinement_flags_posn
_atom_site_refinement_flags_adp
_atom_site_refinement_flags_occupancy
_atom_site_disorder_assembly
_atom_site_disorder_group
S1 S 0.52934(9) 0.25869(9) 0.16374(7) 0.0298(2) Uani 1 1 d . . . . .
S2 S 0.39352(10) 0.73195(9) 0.84780(7) 0.0316(3) Uani 1 1 d . . . . .
O2 O 0.5909(4) 0.3544(3) 0.2350(2) 0.0422(7) Uani 1 1 d . . . . .
O8 O 0.3276(4) 0.8202(3) 0.7807(2) 0.0419(7) Uani 1 1 d . . . . .
O1 O 0.5682(4) 0.2729(3) 0.0717(2) 0.0390(7) Uani 1 1 d . . . . .
O4 O 0.1996(4) 0.6193(3) 0.2059(2) 0.0425(8) Uani 1 1 d . . . . .
O7 O 0.3619(4) 0.7567(4) 0.9416(2) 0.0428(8) Uani 1 1 d . . . . .
O5 O 0.3449(4) 0.2823(4) 0.3643(2) 0.0420(8) Uani 1 1 d . . . . .
O6 O 0.3500(4) 0.5163(3) 0.3573(2) 0.0425(8) Uani 1 1 d . . . . .
O12 O 0.5581(4) 0.9593(4) 0.6561(2) 0.0466(8) Uani 1 1 d . . . . .
O10 O 0.7267(4) 1.0841(3) 0.8014(2) 0.0433(8) Uani 1 1 d . . . . .
O11 O 0.5589(5) 0.7252(4) 0.6444(2) 0.0496(9) Uani 1 1 d . . . . .
O3 O 0.3793(5) 0.5304(4) 0.1186(3) 0.0514(9) Uani 1 1 d . . . . .
N2 N 0.5794(4) 0.7375(4) 0.8367(2) 0.0289(7) Uani 1 1 d . . . . .
O9 O 0.5496(5) 1.0143(4) 0.8922(3) 0.0516(9) Uani 1 1 d . . . . .
N1 N 0.3417(4) 0.2644(3) 0.1711(2) 0.0269(7) Uani 1 1 d . . . . .
C19 C 0.2901(5) 0.5188(4) 0.1760(3) 0.0316(9) Uani 1 1 d . . . . .
C1 C 0.2354(4) 0.1944(4) 0.1064(3) 0.0277(8) Uani 1 1 d . . . . .
C31 C 0.8355(5) 0.7139(4) 0.8759(3) 0.0318(9) Uani 1 1 d . . . . .
C26 C 0.6895(5) 0.6759(4) 0.8977(3) 0.0287(8) Uani 1 1 d . . . . .
C8 C 0.2650(5) 0.3799(4) 0.2215(3) 0.0281(8) Uani 1 1 d . . . . .
C32 C 0.8299(5) 0.7999(4) 0.7937(3) 0.0331(9) Uani 1 1 d . . . . .
H32 H 0.893972 0.884793 0.808012 0.040 Uiso 1 1 calc R . . . .
C6 C 0.0882(5) 0.2381(4) 0.1244(3) 0.0291(8) Uani 1 1 d . . . . .
C16 C 0.3261(5) 0.3870(5) 0.3225(3) 0.0331(9) Uani 1 1 d . . . . .
C27 C 0.6665(5) 0.5875(4) 0.9665(3) 0.0329(9) Uani 1 1 d . . . . .
H27 H 0.567279 0.564207 0.981705 0.039 Uiso 1 1 calc R . . . .
C33 C 0.6549(5) 0.8440(4) 0.7859(3) 0.0289(8) Uani 1 1 d . . . . .
C2 C 0.2631(5) 0.0944(4) 0.0380(3) 0.0309(8) Uani 1 1 d . . . . .
H2 H 0.363555 0.067690 0.025972 0.037 Uiso 1 1 calc R . . . .
C44 C 0.5840(5) 0.8341(5) 0.6870(3) 0.0341(9) Uani 1 1 d . . . . .
C9 C 0.5789(5) 0.0866(5) 0.1905(3) 0.0313(8) Uani 1 1 d . . . . .
C3 C 0.1363(5) 0.0344(5) -0.0127(3) 0.0385(10) Uani 1 1 d . . . . .
H3 H 0.150997 -0.035890 -0.058789 0.046 Uiso 1 1 calc R . . . .
C7 C 0.0891(5) 0.3363(4) 0.2083(3) 0.0312(9) Uani 1 1 d . . . . .
H7 H 0.026345 0.419474 0.195120 0.037 Uiso 1 1 calc R . . . .
C41 C 0.6360(5) 0.9902(4) 0.8333(3) 0.0324(9) Uani 1 1 d . . . . .
C28 C 0.7951(6) 0.5347(5) 1.0121(3) 0.0408(10) Uani 1 1 d . . . . .
H28 H 0.782753 0.472401 1.058077 0.049 Uiso 1 1 calc R . . . .
C5 C -0.0364(5) 0.1794(5) 0.0718(3) 0.0397(10) Uani 1 1 d . . . . .
H5 H -0.136633 0.208786 0.082257 0.048 Uiso 1 1 calc R . . . .
C22 C 0.0220(6) 0.2599(6) 0.2861(4) 0.0437(11) Uani 1 1 d . . . . .
H22A H -0.070171 0.208657 0.261296 0.052 Uiso 1 1 calc R . . . .
H22B H 0.096735 0.190989 0.307236 0.052 Uiso 1 1 calc R . . . .
C35 C 0.3047(6) 0.4666(5) 0.8808(4) 0.0429(10) Uani 1 1 d . . . . .
H35 H 0.316174 0.495409 0.943192 0.051 Uiso 1 1 calc R . . . .
C14 C 0.5766(7) 0.0496(6) 0.2797(4) 0.0536(14) Uani 1 1 d . . . . .
H14 H 0.540587 0.112486 0.325042 0.064 Uiso 1 1 calc R . . . .
C47 C 0.8930(6) 0.7149(5) 0.7114(3) 0.0415(11) Uani 1 1 d . . . . .
H47A H 0.985433 0.665724 0.732852 0.050 Uiso 1 1 calc R . . . .
H47B H 0.816726 0.644050 0.688326 0.050 Uiso 1 1 calc R . . . .
C12 C 0.6828(6) -0.1771(5) 0.2349(4) 0.0453(11) Uani 1 1 d . . . . .
C34 C 0.3400(5) 0.5568(5) 0.8155(3) 0.0342(9) Uani 1 1 d . . . . .
C20 C 0.2249(7) 0.7584(5) 0.1706(4) 0.0487(13) Uani 1 1 d . . . . .
H20A H 0.334714 0.780537 0.174584 0.058 Uiso 1 1 calc R . . . .
H20B H 0.186799 0.758171 0.106319 0.058 Uiso 1 1 calc R . . . .
C4 C -0.0111(6) 0.0774(5) 0.0041(4) 0.0450(11) Uani 1 1 d . . . . .
H4 H -0.094944 0.036313 -0.031134 0.054 Uiso 1 1 calc R . . . .
C39 C 0.3229(7) 0.5142(6) 0.7234(4) 0.0500(12) Uani 1 1 d . . . . .
H39 H 0.347019 0.575207 0.678645 0.060 Uiso 1 1 calc R . . . .
C37 C 0.2363(6) 0.2862(6) 0.7636(4) 0.0493(12) Uani 1 1 d . . . . .
C10 C 0.6308(6) -0.0060(5) 0.1241(3) 0.0405(10) Uani 1 1 d . . . . .
H10 H 0.630902 0.018880 0.063207 0.049 Uiso 1 1 calc R . . . .
C30 C 0.9626(5) 0.6628(5) 0.9240(4) 0.0420(10) Uani 1 1 d . . . . .
H30 H 1.061829 0.689771 0.911041 0.050 Uiso 1 1 calc R . . . .
C13 C 0.6288(8) -0.0828(6) 0.3015(4) 0.0603(15) Uani 1 1 d . . . . .
H13 H 0.627419 -0.108899 0.362067 0.072 Uiso 1 1 calc R . . . .
C29 C 0.9415(6) 0.5716(6) 0.9916(4) 0.0465(11) Uani 1 1 d . . . . .
H29 H 1.026988 0.534423 1.023701 0.056 Uiso 1 1 calc R . . . .
C11 C 0.6827(7) -0.1360(6) 0.1478(4) 0.0493(12) Uani 1 1 d . . . . .
H11 H 0.719135 -0.198210 0.102280 0.059 Uiso 1 1 calc R . . . .
C48 C 0.9325(7) 0.8025(6) 0.6326(4) 0.0532(13) Uani 1 1 d . . . . .
H48A H 1.008841 0.873961 0.654603 0.064 Uiso 1 1 calc R . . . .
H48B H 0.840342 0.850158 0.609095 0.064 Uiso 1 1 calc R . . . .
C36 C 0.2527(7) 0.3345(6) 0.8536(4) 0.0512(12) Uani 1 1 d . . . . .
H36 H 0.227229 0.274423 0.898504 0.061 Uiso 1 1 calc R . . . .
C38 C 0.2701(8) 0.3813(6) 0.6990(4) 0.0587(14) Uani 1 1 d . . . . .
H38 H 0.256179 0.352842 0.636650 0.070 Uiso 1 1 calc R . . . .
C23 C -0.0197(7) 0.3544(7) 0.3680(4) 0.0596(15) Uani 1 1 d . . . . .
H23A H -0.106291 0.413504 0.349739 0.072 Uiso 1 1 calc R . . . .
H23B H 0.067538 0.415813 0.388030 0.072 Uiso 1 1 calc R . . . .
C42 C 0.7045(9) 1.2303(6) 0.8361(4) 0.0585(15) Uani 1 1 d . . . . .
H42A H 0.595029 1.249532 0.840165 0.070 Uiso 1 1 calc R . . . .
H42B H 0.755886 1.246458 0.897197 0.070 Uiso 1 1 calc R . . . .
C17 C 0.4015(7) 0.5284(7) 0.4549(3) 0.0557(14) Uani 1 1 d . . . . .
H17A H 0.381878 0.623564 0.479733 0.067 Uiso 1 1 calc R . . . .
H17B H 0.341868 0.463542 0.487671 0.067 Uiso 1 1 calc R . . . .
C49 C 0.9960(15) 0.7088(13) 0.5557(6) 0.112(2) Uani 1 1 d . . . . .
H49A H 0.918548 0.638341 0.533608 0.134 Uiso 1 1 calc R . . . .
H49B H 1.086298 0.659512 0.580141 0.134 Uiso 1 1 calc R . . . .
C15 C 0.7383(9) -0.3192(6) 0.2579(5) 0.0675(17) Uani 1 1 d . . . . .
H15A H 0.767591 -0.318469 0.322786 0.101 Uiso 1 1 calc GR . . . .
H15B H 0.826220 -0.343679 0.223417 0.101 Uiso 1 1 calc GR . . . .
H15C H 0.657046 -0.387390 0.242551 0.101 Uiso 1 1 calc GR . . . .
C40 C 0.1806(9) 0.1409(6) 0.7349(5) 0.0673(17) Uani 1 1 d . . . . .
H40A H 0.261273 0.074489 0.748610 0.101 Uiso 1 1 calc GR . . . .
H40B H 0.153060 0.134376 0.669717 0.101 Uiso 1 1 calc GR . . . .
H40C H 0.091607 0.119695 0.767691 0.101 Uiso 1 1 calc GR . . . .
C18 C 0.5654(9) 0.4977(9) 0.4705(5) 0.0732(19) Uani 1 1 d . . . . .
H18A H 0.585132 0.402840 0.447249 0.110 Uiso 1 1 calc GR . . . .
H18B H 0.594163 0.507107 0.535501 0.110 Uiso 1 1 calc GR . . . .
H18C H 0.625160 0.562791 0.439120 0.110 Uiso 1 1 calc GR . . . .
C45 C 0.4901(10) 0.9582(9) 0.5624(4) 0.079(2) Uani 1 1 d . . . . .
H45A H 0.551085 0.900244 0.521263 0.095 Uiso 1 1 calc R . . . .
H45B H 0.385623 0.920073 0.559087 0.095 Uiso 1 1 calc R . . . .
C50 C 1.0408(17) 0.7914(19) 0.4750(8) 0.143(4) Uani 1 1 d . . . . .
H50A H 1.093145 0.730072 0.432288 0.215 Uiso 1 1 calc GR . . . .
H50B H 1.108403 0.868278 0.497419 0.215 Uiso 1 1 calc GR . . . .
H50C H 0.949272 0.828134 0.444312 0.215 Uiso 1 1 calc GR . . . .
C46 C 0.4882(17) 1.1028(13) 0.5365(6) 0.131(5) Uani 1 1 d . . . . .
H46A H 0.426808 1.108972 0.479467 0.197 Uiso 1 1 calc GR . . . .
H46B H 0.592094 1.133521 0.528868 0.197 Uiso 1 1 calc GR . . . .
H46C H 0.444381 1.162052 0.583919 0.197 Uiso 1 1 calc GR . . . .
C43 C 0.7689(19) 1.3206(8) 0.7736(9) 0.135(5) Uani 1 1 d . . . . .
H43A H 0.716262 1.304751 0.713586 0.203 Uiso 1 1 calc GR . . . .
H43B H 0.876989 1.300290 0.769747 0.203 Uiso 1 1 calc GR . . . .
H43C H 0.756700 1.417418 0.795243 0.203 Uiso 1 1 calc GR . . . .
C21 C 0.1446(15) 0.8616(8) 0.2243(7) 0.110(4) Uani 1 1 d . . . . .
H21A H 0.149433 0.951154 0.197175 0.166 Uiso 1 1 calc GR . . . .
H21B H 0.191906 0.870089 0.286003 0.166 Uiso 1 1 calc GR . . . .
H21C H 0.038314 0.833162 0.225961 0.166 Uiso 1 1 calc GR . . . .
C24 C -0.0622(15) 0.2700(13) 0.4475(6) 0.112(2) Uani 1 1 d . . . . .
H24A H -0.160830 0.226018 0.426893 0.134 Uiso 1 1 calc R . . . .
H24B H 0.012275 0.193750 0.449079 0.134 Uiso 1 1 calc R . . . .
C25 C -0.0769(17) 0.3114(19) 0.5371(8) 0.143(4) Uani 1 1 d . . . . .
H25A H -0.159908 0.377987 0.541512 0.215 Uiso 1 1 calc GR . . . .
H25B H 0.017937 0.355029 0.562702 0.215 Uiso 1 1 calc GR . . . .
H25C H -0.099071 0.230573 0.570718 0.215 Uiso 1 1 calc GR . . . .

loop_
_atom_site_aniso_label
_atom_site_aniso_U_11
_atom_site_aniso_U_22
_atom_site_aniso_U_33
_atom_site_aniso_U_23
_atom_site_aniso_U_13
_atom_site_aniso_U_12
S1 0.0263(5) 0.0256(5) 0.0373(5) -0.0001(4) 0.0039(4) -0.0002(3)
S2 0.0272(5) 0.0273(5) 0.0404(5) 0.0007(4) 0.0031(4) 0.0053(4)
O2 0.0357(16) 0.0321(17) 0.057(2) -0.0101(14) -0.0020(14) -0.0035(12)
O8 0.0369(16) 0.0335(17) 0.0552(19) 0.0072(14) -0.0018(14) 0.0089(13)
O1 0.0397(17) 0.0390(18) 0.0406(17) 0.0083(13) 0.0141(13) 0.0018(13)
O4 0.056(2) 0.0255(16) 0.0478(18) 0.0075(13) 0.0125(15) 0.0088(14)
O7 0.0377(17) 0.0445(19) 0.0466(18) -0.0067(14) 0.0141(14) 0.0029(14)
O5 0.054(2) 0.0364(18) 0.0356(17) 0.0055(13) -0.0001(14) 0.0048(14)
O6 0.058(2) 0.0333(18) 0.0340(16) -0.0075(12) -0.0018(14) 0.0035(14)
O12 0.064(2) 0.045(2) 0.0298(15) 0.0075(13) -0.0051(14) 0.0083(16)
O10 0.063(2) 0.0226(16) 0.0450(18) -0.0023(13) 0.0130(15) -0.0029(14)
O11 0.064(2) 0.044(2) 0.0388(18) -0.0123(15) 0.0020(16) -0.0061(17)
O3 0.071(2) 0.0362(18) 0.051(2) 0.0114(15) 0.0272(18) 0.0099(16)
N2 0.0302(18) 0.0247(18) 0.0323(17) 0.0040(13) 0.0032(14) 0.0031(13)
O9 0.068(2) 0.0360(19) 0.051(2) -0.0111(15) 0.0215(18) 0.0006(16)
N1 0.0262(17) 0.0240(18) 0.0301(17) -0.0037(13) 0.0040(13) 0.0022(13)
C19 0.042(2) 0.022(2) 0.030(2) 0.0003(15) 0.0016(17) 0.0024(16)
C1 0.0296(19) 0.025(2) 0.0285(19) 0.0043(15) 0.0016(15) 0.0009(15)
C31 0.030(2) 0.022(2) 0.043(2) -0.0013(16) 0.0022(17) 0.0009(15)
C26 0.0300(19) 0.0222(19) 0.0331(19) -0.0031(15) 0.0006(15) 0.0037(15)
C8 0.034(2) 0.023(2) 0.0278(19) -0.0001(15) 0.0055(16) 0.0049(15)
C32 0.035(2) 0.023(2) 0.042(2) -0.0023(16) 0.0075(17) -0.0007(16)
C6 0.031(2) 0.023(2) 0.033(2) 0.0020(16) 0.0017(16) 0.0035(15)
C16 0.041(2) 0.027(2) 0.031(2) -0.0017(16) 0.0034(16) 0.0056(17)
C27 0.035(2) 0.027(2) 0.037(2) 0.0025(16) 0.0045(17) 0.0006(16)
C33 0.036(2) 0.023(2) 0.0281(19) 0.0008(15) 0.0018(16) 0.0026(16)
C2 0.032(2) 0.026(2) 0.034(2) -0.0017(16) 0.0035(16) 0.0050(16)
C44 0.041(2) 0.036(2) 0.0255(19) -0.0021(16) 0.0027(16) -0.0002(18)
C9 0.030(2) 0.031(2) 0.033(2) 0.0005(16) -0.0014(15) 0.0005(16)
C3 0.043(2) 0.033(2) 0.038(2) -0.0039(18) -0.0012(19) -0.0001(18)
C7 0.029(2) 0.027(2) 0.038(2) -0.0013(16) 0.0058(16) 0.0073(16)
C41 0.041(2) 0.027(2) 0.0290(19) 0.0015(15) 0.0003(17) 0.0014(17)
C28 0.053(3) 0.031(2) 0.039(2) 0.0078(17) 0.001(2) 0.0031(19)
C5 0.030(2) 0.040(3) 0.049(3) -0.001(2) -0.0011(18) 0.0040(18)
C22 0.041(3) 0.046(3) 0.045(3) 0.002(2) 0.013(2) -0.002(2)
C35 0.042(2) 0.043(3) 0.043(2) 0.007(2) 0.0024(19) -0.006(2)
C14 0.074(4) 0.050(3) 0.037(2) 0.006(2) 0.008(2) 0.024(3)
C47 0.042(2) 0.038(3) 0.045(3) 0.0013(19) 0.014(2) 0.006(2)
C12 0.051(3) 0.031(2) 0.054(3) 0.004(2) -0.006(2) 0.002(2)
C34 0.026(2) 0.034(2) 0.043(2) 0.0035(18) 0.0008(17) 0.0007(16)
C20 0.069(3) 0.022(2) 0.056(3) 0.008(2) 0.005(3) 0.004(2)
C4 0.040(2) 0.040(3) 0.052(3) -0.006(2) -0.009(2) -0.003(2)
C39 0.066(3) 0.040(3) 0.043(3) 0.004(2) -0.001(2) -0.012(2)
C37 0.044(3) 0.037(3) 0.066(3) 0.002(2) 0.000(2) -0.002(2)
C10 0.046(3) 0.035(2) 0.039(2) -0.0039(18) 0.0013(19) 0.007(2)
C30 0.030(2) 0.040(3) 0.056(3) 0.006(2) -0.0011(19) -0.0007(18)
C13 0.087(4) 0.052(3) 0.044(3) 0.011(2) 0.011(3) 0.024(3)
C29 0.039(2) 0.047(3) 0.054(3) 0.015(2) -0.005(2) 0.007(2)
C11 0.061(3) 0.037(3) 0.048(3) -0.009(2) 0.001(2) 0.011(2)
C48 0.055(3) 0.054(3) 0.052(3) 0.004(2) 0.016(2) -0.006(2)
C36 0.060(3) 0.039(3) 0.056(3) 0.013(2) 0.003(2) -0.006(2)
C38 0.081(4) 0.044(3) 0.050(3) -0.001(2) 0.001(3) -0.017(3)
C23 0.052(3) 0.078(4) 0.051(3) -0.006(3) 0.021(2) 0.007(3)
C42 0.092(5) 0.026(3) 0.059(3) -0.004(2) 0.017(3) 0.002(3)
C17 0.075(4) 0.060(3) 0.030(2) -0.017(2) -0.001(2) 0.010(3)
C49 0.143(6) 0.130(6) 0.068(3) -0.002(3) 0.056(4) 0.003(4)
C15 0.091(5) 0.035(3) 0.075(4) 0.002(3) -0.004(4) 0.013(3)
C40 0.084(4) 0.037(3) 0.081(4) 0.001(3) 0.006(3) -0.011(3)
C18 0.071(4) 0.090(5) 0.053(3) -0.022(3) -0.014(3) 0.006(4)
C45 0.101(5) 0.103(6) 0.032(3) 0.015(3) -0.016(3) 0.019(4)
C50 0.136(7) 0.217(11) 0.081(4) 0.023(6) 0.033(4) 0.023(7)
C46 0.198(13) 0.138(9) 0.064(5) 0.054(6) 0.007(6) 0.077(9)
C43 0.243(15) 0.033(4) 0.140(9) -0.001(5) 0.094(10) -0.014(6)
C21 0.186(10) 0.036(4) 0.122(7) 0.021(4) 0.092(7) 0.025(5)
C24 0.143(6) 0.130(6) 0.068(3) -0.002(3) 0.056(4) 0.003(4)
C25 0.136(7) 0.217(11) 0.081(4) 0.023(6) 0.033(4) 0.023(7)

loop_
_atom_type_symbol
_atom_type_description
_atom_type_scat_dispersion_real
_atom_type_scat_dispersion_imag
_atom_type_scat_source
C C 0.0181 0.0091 'International Tables Vol C Tables 4.2.6.8 and 6.1.1.4'
H H 0.0000 0.0000 'International Tables Vol C Tables 4.2.6.8 and 6.1.1.4'
N N 0.0311 0.0180 'International Tables Vol C Tables 4.2.6.8 and 6.1.1.4'
O O 0.0492 0.0322 'International Tables Vol C Tables 4.2.6.8 and 6.1.1.4'
S S 0.3331 0.5567 'International Tables Vol C Tables 4.2.6.8 and 6.1.1.4'

loop_
_geom_angle_atom_site_label_1
_geom_angle_atom_site_label_2
_geom_angle_atom_site_label_3
_geom_angle
_geom_angle_site_symmetry_1
_geom_angle_site_symmetry_3
_geom_angle_publ_flag
O2 S1 O1 119.9(2) . . ?
O2 S1 N1 105.20(18) . . ?
O2 S1 C9 109.1(2) . . ?
O1 S1 N1 110.84(19) . . ?
O1 S1 C9 106.6(2) . . ?
N1 S1 C9 104.18(18) . . ?
O8 S2 N2 105.34(19) . . ?
O8 S2 C34 108.6(2) . . ?
O7 S2 O8 120.0(2) . . ?
O7 S2 N2 110.32(19) . . ?
O7 S2 C34 107.0(2) . . ?
N2 S2 C34 104.63(19) . . ?
C19 O4 C20 115.5(4) . . ?
C16 O6 C17 115.0(4) . . ?
C44 O12 C45 114.9(5) . . ?
C41 O10 C42 115.5(4) . . ?
C26 N2 S2 123.4(3) . . ?
C26 N2 C33 109.8(3) . . ?
C33 N2 S2 123.5(3) . . ?
C1 N1 S1 123.5(3) . . ?
C1 N1 C8 110.1(3) . . ?
C8 N1 S1 122.7(3) . . ?
O4 C19 C8 112.4(3) . . ?
O3 C19 O4 124.8(4) . . ?
O3 C19 C8 122.8(4) . . ?
C6 C1 N1 108.7(3) . . ?
C2 C1 N1 128.7(4) . . ?
C2 C1 C6 122.5(4) . . ?
C26 C31 C32 111.6(4) . . ?
C30 C31 C26 119.6(4) . . ?
C30 C31 C32 128.6(4) . . ?
C31 C26 N2 108.8(4) . . ?
C27 C26 N2 129.3(4) . . ?
C27 C26 C31 121.9(4) . . ?
N1 C8 C19 109.8(3) . . ?
N1 C8 C16 109.2(3) . . ?
N1 C8 C7 103.0(3) . . ?
C19 C8 C7 109.6(3) . . ?
C16 C8 C19 112.3(3) . . ?
C16 C8 C7 112.5(3) . . ?
C31 C32 H32 108.9 . . ?
C31 C32 C33 101.6(3) . . ?
C31 C32 C47 110.2(4) . . ?
C33 C32 H32 108.9 . . ?
C47 C32 H32 108.9 . . ?
C47 C32 C33 117.8(4) . . ?
C1 C6 C7 111.6(4) . . ?
C5 C6 C1 119.2(4) . . ?
C5 C6 C7 128.8(4) . . ?
O5 C16 O6 125.1(4) . . ?
O5 C16 C8 121.8(4) . . ?
O6 C16 C8 113.1(3) . . ?
C26 C27 H27 121.2 . . ?
C26 C27 C28 117.5(4) . . ?
C28 C27 H27 121.2 . . ?
N2 C33 C32 103.1(3) . . ?
N2 C33 C44 107.9(3) . . ?
N2 C33 C41 110.1(3) . . ?
C44 C33 C32 113.2(3) . . ?
C41 C33 C32 109.9(3) . . ?
C41 C33 C44 112.3(3) . . ?
C1 C2 H2 121.3 . . ?
C1 C2 C3 117.4(4) . . ?
C3 C2 H2 121.3 . . ?
O12 C44 C33 111.7(4) . . ?
O11 C44 O12 125.3(4) . . ?
O11 C44 C33 122.9(4) . . ?
C14 C9 S1 119.4(4) . . ?
C10 C9 S1 119.9(3) . . ?
C10 C9 C14 120.5(4) . . ?
C2 C3 H3 119.6 . . ?
C4 C3 C2 120.8(4) . . ?
C4 C3 H3 119.6 . . ?
C8 C7 H7 109.7 . . ?
C6 C7 C8 101.4(3) . . ?
C6 C7 H7 109.7 . . ?
C6 C7 C22 109.0(4) . . ?
C22 C7 C8 117.0(4) . . ?
C22 C7 H7 109.7 . . ?
O10 C41 C33 111.8(3) . . ?
O9 C41 O10 124.9(4) . . ?
O9 C41 C33 123.3(4) . . ?
C27 C28 H28 119.3 . . ?
C27 C28 C29 121.5(4) . . ?
C29 C28 H28 119.3 . . ?
C6 C5 H5 120.5 . . ?
C4 C5 C6 119.1(4) . . ?
C4 C5 H5 120.5 . . ?
C7 C22 H22A 108.5 . . ?
C7 C22 H22B 108.5 . . ?
H22A C22 H22B 107.5 . . ?
C23 C22 C7 115.0(5) . . ?
C23 C22 H22A 108.5 . . ?
C23 C22 H22B 108.5 . . ?
C34 C35 H35 120.4 . . ?
C36 C35 H35 120.4 . . ?
C36 C35 C34 119.2(5) . . ?
C9 C14 H14 120.5 . . ?
C9 C14 C13 118.9(5) . . ?
C13 C14 H14 120.5 . . ?
C32 C47 H47A 108.6 . . ?
C32 C47 H47B 108.6 . . ?
H47A C47 H47B 107.6 . . ?
C48 C47 C32 114.5(4) . . ?
C48 C47 H47A 108.6 . . ?
C48 C47 H47B 108.6 . . ?
C13 C12 C15 121.3(5) . . ?
C11 C12 C13 117.8(5) . . ?
C11 C12 C15 120.9(5) . . ?
C35 C34 S2 120.3(4) . . ?
C35 C34 C39 120.4(5) . . ?
C39 C34 S2 119.2(4) . . ?
O4 C20 H20A 109.9 . . ?
O4 C20 H20B 109.9 . . ?
H20A C20 H20B 108.3 . . ?
C21 C20 O4 108.7(5) . . ?
C21 C20 H20A 109.9 . . ?
C21 C20 H20B 109.9 . . ?
C3 C4 H4 119.5 . . ?
C5 C4 C3 121.0(4) . . ?
C5 C4 H4 119.5 . . ?
C34 C39 H39 120.7 . . ?
C38 C39 C34 118.6(5) . . ?
C38 C39 H39 120.7 . . ?
C36 C37 C38 116.5(5) . . ?
C36 C37 C40 122.3(6) . . ?
C38 C37 C40 121.2(6) . . ?
C9 C10 H10 120.3 . . ?
C9 C10 C11 119.3(5) . . ?
C11 C10 H10 120.3 . . ?
C31 C30 H30 120.4 . . ?
C31 C30 C29 119.1(4) . . ?
C29 C30 H30 120.4 . . ?
C14 C13 H13 119.4 . . ?
C12 C13 C14 121.1(5) . . ?
C12 C13 H13 119.4 . . ?
C28 C29 C30 120.3(4) . . ?
C28 C29 H29 119.8 . . ?
C30 C29 H29 119.8 . . ?
C12 C11 C10 122.3(5) . . ?
C12 C11 H11 118.8 . . ?
C10 C11 H11 118.8 . . ?
C47 C48 H48A 109.6 . . ?
C47 C48 H48B 109.6 . . ?
C47 C48 C49 110.2(6) . . ?
H48A C48 H48B 108.1 . . ?
C49 C48 H48A 109.6 . . ?
C49 C48 H48B 109.6 . . ?
C35 C36 C37 122.9(5) . . ?
C35 C36 H36 118.6 . . ?
C37 C36 H36 118.6 . . ?
C39 C38 C37 122.5(6) . . ?
C39 C38 H38 118.7 . . ?
C37 C38 H38 118.7 . . ?
C22 C23 H23A 109.3 . . ?
C22 C23 H23B 109.3 . . ?
C22 C23 C24 111.8(6) . . ?
H23A C23 H23B 107.9 . . ?
C24 C23 H23A 109.3 . . ?
C24 C23 H23B 109.3 . . ?
O10 C42 H42A 110.1 . . ?
O10 C42 H42B 110.1 . . ?
H42A C42 H42B 108.5 . . ?
C43 C42 O10 107.8(5) . . ?
C43 C42 H42A 110.1 . . ?
C43 C42 H42B 110.1 . . ?
O6 C17 H17A 109.1 . . ?
O6 C17 H17B 109.1 . . ?
H17A C17 H17B 107.9 . . ?
C18 C17 O6 112.4(5) . . ?
C18 C17 H17A 109.1 . . ?
C18 C17 H17B 109.1 . . ?
C48 C49 H49A 109.1 . . ?
C48 C49 H49B 109.1 . . ?
C48 C49 C50 112.7(10) . . ?
H49A C49 H49B 107.8 . . ?
C50 C49 H49A 109.1 . . ?
C50 C49 H49B 109.1 . . ?
C12 C15 H15A 109.5 . . ?
C12 C15 H15B 109.5 . . ?
C12 C15 H15C 109.5 . . ?
H15A C15 H15B 109.5 . . ?
H15A C15 H15C 109.5 . . ?
H15B C15 H15C 109.5 . . ?
C37 C40 H40A 109.5 . . ?
C37 C40 H40B 109.5 . . ?
C37 C40 H40C 109.5 . . ?
H40A C40 H40B 109.5 . . ?
H40A C40 H40C 109.5 . . ?
H40B C40 H40C 109.5 . . ?
C17 C18 H18A 109.5 . . ?
C17 C18 H18B 109.5 . . ?
C17 C18 H18C 109.5 . . ?
H18A C18 H18B 109.5 . . ?
H18A C18 H18C 109.5 . . ?
H18B C18 H18C 109.5 . . ?
O12 C45 H45A 110.3 . . ?
O12 C45 H45B 110.3 . . ?
H45A C45 H45B 108.6 . . ?
C46 C45 O12 107.0(7) . . ?
C46 C45 H45A 110.3 . . ?
C46 C45 H45B 110.3 . . ?
C49 C50 H50A 109.5 . . ?
C49 C50 H50B 109.5 . . ?
C49 C50 H50C 109.5 . . ?
H50A C50 H50B 109.5 . . ?
H50A C50 H50C 109.5 . . ?
H50B C50 H50C 109.5 . . ?
C45 C46 H46A 109.5 . . ?
C45 C46 H46B 109.5 . . ?
C45 C46 H46C 109.5 . . ?
H46A C46 H46B 109.5 . . ?
H46A C46 H46C 109.5 . . ?
H46B C46 H46C 109.5 . . ?
C42 C43 H43A 109.5 . . ?
C42 C43 H43B 109.5 . . ?
C42 C43 H43C 109.5 . . ?
H43A C43 H43B 109.5 . . ?
H43A C43 H43C 109.5 . . ?
H43B C43 H43C 109.5 . . ?
C20 C21 H21A 109.5 . . ?
C20 C21 H21B 109.5 . . ?
C20 C21 H21C 109.5 . . ?
H21A C21 H21B 109.5 . . ?
H21A C21 H21C 109.5 . . ?
H21B C21 H21C 109.5 . . ?
C23 C24 H24A 104.7 . . ?
C23 C24 H24B 104.7 . . ?
H24A C24 H24B 105.7 . . ?
C25 C24 C23 130.2(12) . . ?
C25 C24 H24A 104.7 . . ?
C25 C24 H24B 104.7 . . ?
C24 C25 H25A 109.5 . . ?
C24 C25 H25B 109.5 . . ?
C24 C25 H25C 109.5 . . ?
H25A C25 H25B 109.5 . . ?
H25A C25 H25C 109.5 . . ?
H25B C25 H25C 109.5 . . ?

loop_
_geom_bond_atom_site_label_1
_geom_bond_atom_site_label_2
_geom_bond_distance
_geom_bond_site_symmetry_2
_geom_bond_publ_flag
S1 O2 1.424(3) . ?
S1 O1 1.431(3) . ?
S1 N1 1.652(3) . ?
S1 C9 1.766(4) . ?
S2 O8 1.431(3) . ?
S2 O7 1.429(4) . ?
S2 N2 1.645(4) . ?
S2 C34 1.768(5) . ?
O4 C19 1.320(5) . ?
O4 C20 1.481(6) . ?
O5 C16 1.215(6) . ?
O6 C16 1.321(6) . ?
O6 C17 1.471(6) . ?
O12 C44 1.323(6) . ?
O12 C45 1.463(7) . ?
O10 C41 1.325(6) . ?
O10 C42 1.478(6) . ?
O11 C44 1.195(6) . ?
O3 C19 1.196(6) . ?
N2 C26 1.426(5) . ?
N2 C33 1.480(5) . ?
O9 C41 1.198(6) . ?
N1 C1 1.420(5) . ?
N1 C8 1.479(5) . ?
C19 C8 1.547(6) . ?
C1 C6 1.391(6) . ?
C1 C2 1.377(6) . ?
C31 C26 1.390(6) . ?
C31 C32 1.503(6) . ?
C31 C30 1.384(6) . ?
C26 C27 1.382(6) . ?
C8 C16 1.540(6) . ?
C8 C7 1.589(6) . ?
C32 H32 0.9900 . ?
C32 C33 1.587(6) . ?
C32 C47 1.548(6) . ?
C6 C7 1.503(6) . ?
C6 C5 1.391(6) . ?
C27 H27 0.9400 . ?
C27 C28 1.384(7) . ?
C33 C44 1.539(6) . ?
C33 C41 1.539(6) . ?
C2 H2 0.9400 . ?
C2 C3 1.396(6) . ?
C9 C14 1.381(7) . ?
C9 C10 1.377(6) . ?
C3 H3 0.9400 . ?
C3 C4 1.386(7) . ?
C7 H7 0.9900 . ?
C7 C22 1.542(6) . ?
C28 H28 0.9400 . ?
C28 C29 1.384(7) . ?
C5 H5 0.9400 . ?
C5 C4 1.379(7) . ?
C22 H22A 0.9800 . ?
C22 H22B 0.9800 . ?
C22 C23 1.525(7) . ?
C35 H35 0.9400 . ?
C35 C34 1.380(7) . ?
C35 C36 1.369(8) . ?
C14 H14 0.9400 . ?
C14 C13 1.398(8) . ?
C47 H47A 0.9800 . ?
C47 H47B 0.9800 . ?
C47 C48 1.530(7) . ?
C12 C13 1.396(8) . ?
C12 C11 1.362(8) . ?
C12 C15 1.496(7) . ?
C34 C39 1.387(7) . ?
C20 H20A 0.9800 . ?
C20 H20B 0.9800 . ?
C20 C21 1.439(9) . ?
C4 H4 0.9400 . ?
C39 H39 0.9400 . ?
C39 C38 1.372(8) . ?
C37 C36 1.371(8) . ?
C37 C38 1.401(8) . ?
C37 C40 1.499(8) . ?
C10 H10 0.9400 . ?
C10 C11 1.384(7) . ?
C30 H30 0.9400 . ?
C30 C29 1.384(7) . ?
C13 H13 0.9400 . ?
C29 H29 0.9400 . ?
C11 H11 0.9400 . ?
C48 H48A 0.9800 . ?
C48 H48B 0.9800 . ?
C48 C49 1.533(11) . ?
C36 H36 0.9400 . ?
C38 H38 0.9400 . ?
C23 H23A 0.9800 . ?
C23 H23B 0.9800 . ?
C23 C24 1.527(11) . ?
C42 H42A 0.9800 . ?
C42 H42B 0.9800 . ?
C42 C43 1.440(11) . ?
C17 H17A 0.9800 . ?
C17 H17B 0.9800 . ?
C17 C18 1.470(9) . ?
C49 H49A 0.9800 . ?
C49 H49B 0.9800 . ?
C49 C50 1.538(15) . ?
C15 H15A 0.9700 . ?
C15 H15B 0.9700 . ?
C15 H15C 0.9700 . ?
C40 H40A 0.9700 . ?
C40 H40B 0.9700 . ?
C40 H40C 0.9700 . ?
C18 H18A 0.9700 . ?
C18 H18B 0.9700 . ?
C18 H18C 0.9700 . ?
C45 H45A 0.9800 . ?
C45 H45B 0.9800 . ?
C45 C46 1.459(14) . ?
C50 H50A 0.9700 . ?
C50 H50B 0.9700 . ?
C50 H50C 0.9700 . ?
C46 H46A 0.9700 . ?
C46 H46B 0.9700 . ?
C46 H46C 0.9700 . ?
C43 H43A 0.9700 . ?
C43 H43B 0.9700 . ?
C43 H43C 0.9700 . ?
C21 H21A 0.9700 . ?
C21 H21B 0.9700 . ?
C21 H21C 0.9700 . ?
C24 H24A 0.9800 . ?
C24 H24B 0.9800 . ?
C24 C25 1.365(14) . ?
C25 H25A 0.9700 . ?
C25 H25B 0.9700 . ?
C25 H25C 0.9700 . ?

loop_
_geom_torsion_atom_site_label_1
_geom_torsion_atom_site_label_2
_geom_torsion_atom_site_label_3
_geom_torsion_atom_site_label_4
_geom_torsion
_geom_torsion_site_symmetry_1
_geom_torsion_site_symmetry_2
_geom_torsion_site_symmetry_3
_geom_torsion_site_symmetry_4
_geom_torsion_publ_flag
S1 N1 C1 C6 -170.7(3) . . . . ?
S1 N1 C1 C2 11.9(6) . . . . ?
S1 N1 C8 C19 63.6(4) . . . . ?
S1 N1 C8 C16 -60.0(4) . . . . ?
S1 N1 C8 C7 -179.8(3) . . . . ?
S1 C9 C14 C13 -174.5(5) . . . . ?
S1 C9 C10 C11 174.0(4) . . . . ?
S2 N2 C26 C31 -172.7(3) . . . . ?
S2 N2 C26 C27 9.8(6) . . . . ?
S2 N2 C33 C32 -178.4(3) . . . . ?
S2 N2 C33 C44 -58.4(4) . . . . ?
S2 N2 C33 C41 64.4(4) . . . . ?
S2 C34 C39 C38 -175.1(5) . . . . ?
O2 S1 N1 C1 173.5(3) . . . . ?
O2 S1 N1 C8 17.5(4) . . . . ?
O2 S1 C9 C14 39.1(5) . . . . ?
O2 S1 C9 C10 -135.8(4) . . . . ?
O8 S2 N2 C26 172.8(3) . . . . ?
O8 S2 N2 C33 15.3(4) . . . . ?
O8 S2 C34 C35 -141.7(4) . . . . ?
O8 S2 C34 C39 33.6(4) . . . . ?
O1 S1 N1 C1 42.5(4) . . . . ?
O1 S1 N1 C8 -113.5(3) . . . . ?
O1 S1 C9 C14 169.9(4) . . . . ?
O1 S1 C9 C10 -5.0(4) . . . . ?
O4 C19 C8 N1 167.0(4) . . . . ?
O4 C19 C8 C16 -71.3(5) . . . . ?
O4 C19 C8 C7 54.6(4) . . . . ?
O7 S2 N2 C26 41.9(4) . . . . ?
O7 S2 N2 C33 -115.6(3) . . . . ?
O7 S2 C34 C35 -10.8(4) . . . . ?
O7 S2 C34 C39 164.4(4) . . . . ?
O3 C19 C8 N1 -11.1(6) . . . . ?
O3 C19 C8 C16 110.6(5) . . . . ?
O3 C19 C8 C7 -123.5(5) . . . . ?
N2 S2 C34 C35 106.2(4) . . . . ?
N2 S2 C34 C39 -78.5(4) . . . . ?
N2 C26 C27 C28 175.7(4) . . . . ?
N2 C33 C44 O12 137.8(4) . . . . ?
N2 C33 C44 O11 -43.4(6) . . . . ?
N2 C33 C41 O10 167.4(3) . . . . ?
N2 C33 C41 O9 -12.3(6) . . . . ?
N1 S1 C9 C14 -72.9(4) . . . . ?
N1 S1 C9 C10 112.2(4) . . . . ?
N1 C1 C6 C7 -3.5(5) . . . . ?
N1 C1 C6 C5 -177.5(4) . . . . ?
N1 C1 C2 C3 175.6(4) . . . . ?
N1 C8 C16 O5 -43.1(6) . . . . ?
N1 C8 C16 O6 138.8(4) . . . . ?
N1 C8 C7 C6 -21.6(4) . . . . ?
N1 C8 C7 C22 96.8(4) . . . . ?
C19 O4 C20 C21 -166.8(7) . . . . ?
C19 C8 C16 O5 -165.1(4) . . . . ?
C19 C8 C16 O6 16.8(5) . . . . ?
C19 C8 C7 C6 95.2(4) . . . . ?
C19 C8 C7 C22 -146.5(4) . . . . ?
C1 N1 C8 C19 -95.3(4) . . . . ?
C1 N1 C8 C16 141.2(3) . . . . ?
C1 N1 C8 C7 21.4(4) . . . . ?
C1 C6 C7 C8 16.0(4) . . . . ?
C1 C6 C7 C22 -108.0(4) . . . . ?
C1 C6 C5 C4 1.1(7) . . . . ?
C1 C2 C3 C4 1.7(7) . . . . ?
C31 C26 C27 C28 -1.5(6) . . . . ?
C31 C32 C33 N2 -21.4(4) . . . . ?
C31 C32 C33 C44 -137.7(4) . . . . ?
C31 C32 C33 C41 96.0(4) . . . . ?
C31 C32 C47 C48 -164.6(4) . . . . ?
C31 C30 C29 C28 -1.6(8) . . . . ?
C26 N2 C33 C32 21.4(4) . . . . ?
C26 N2 C33 C44 141.4(3) . . . . ?
C26 N2 C33 C41 -95.8(4) . . . . ?
C26 C31 C32 C33 15.4(4) . . . . ?
C26 C31 C32 C47 -110.2(4) . . . . ?
C26 C31 C30 C29 1.7(7) . . . . ?
C26 C27 C28 C29 1.7(7) . . . . ?
C8 N1 C1 C6 -12.1(4) . . . . ?
C8 N1 C1 C2 170.5(4) . . . . ?
C8 C7 C22 C23 79.6(5) . . . . ?
C32 C31 C26 N2 -2.8(5) . . . . ?
C32 C31 C26 C27 174.9(4) . . . . ?
C32 C31 C30 C29 -172.4(5) . . . . ?
C32 C33 C44 O12 -108.7(4) . . . . ?
C32 C33 C44 O11 70.1(6) . . . . ?
C32 C33 C41 O10 54.5(4) . . . . ?
C32 C33 C41 O9 -125.2(5) . . . . ?
C32 C47 C48 C49 179.1(7) . . . . ?
C6 C1 C2 C3 -1.4(6) . . . . ?
C6 C7 C22 C23 -166.2(4) . . . . ?
C6 C5 C4 C3 -0.8(8) . . . . ?
C16 O6 C17 C18 78.5(7) . . . . ?
C16 C8 C7 C6 -139.1(3) . . . . ?
C16 C8 C7 C22 -20.7(5) . . . . ?
C27 C28 C29 C30 -0.2(8) . . . . ?
C33 N2 C26 C31 -12.6(4) . . . . ?
C33 N2 C26 C27 169.9(4) . . . . ?
C33 C32 C47 C48 79.6(5) . . . . ?
C2 C1 C6 C7 174.0(4) . . . . ?
C2 C1 C6 C5 0.0(6) . . . . ?
C2 C3 C4 C5 -0.6(8) . . . . ?
C44 O12 C45 C46 -172.9(7) . . . . ?
C44 C33 C41 O10 -72.4(5) . . . . ?
C44 C33 C41 O9 107.9(5) . . . . ?
C9 S1 N1 C1 -71.7(3) . . . . ?
C9 S1 N1 C8 132.2(3) . . . . ?
C9 C14 C13 C12 0.1(10) . . . . ?
C9 C10 C11 C12 0.8(8) . . . . ?
C7 C8 C16 O5 70.6(5) . . . . ?
C7 C8 C16 O6 -107.4(4) . . . . ?
C7 C6 C5 C4 -171.7(5) . . . . ?
C7 C22 C23 C24 -171.4(7) . . . . ?
C41 O10 C42 C43 -160.2(8) . . . . ?
C41 C33 C44 O12 16.4(5) . . . . ?
C41 C33 C44 O11 -164.8(4) . . . . ?
C5 C6 C7 C8 -170.7(4) . . . . ?
C5 C6 C7 C22 65.3(6) . . . . ?
C22 C23 C24 C25 165.6(13) . . . . ?
C35 C34 C39 C38 0.1(8) . . . . ?
C14 C9 C10 C11 -0.9(7) . . . . ?
C47 C32 C33 N2 99.1(4) . . . . ?
C47 C32 C33 C44 -17.2(5) . . . . ?
C47 C32 C33 C41 -143.6(4) . . . . ?
C47 C48 C49 C50 -178.9(9) . . . . ?
C34 S2 N2 C26 -72.8(4) . . . . ?
C34 S2 N2 C33 129.7(3) . . . . ?
C34 C35 C36 C37 1.1(8) . . . . ?
C34 C39 C38 C37 -1.5(10) . . . . ?
C20 O4 C19 O3 -6.3(7) . . . . ?
C20 O4 C19 C8 175.6(4) . . . . ?
C10 C9 C14 C13 0.4(9) . . . . ?
C30 C31 C26 N2 -177.9(4) . . . . ?
C30 C31 C26 C27 -0.1(6) . . . . ?
C30 C31 C32 C33 -170.1(4) . . . . ?
C30 C31 C32 C47 64.3(6) . . . . ?
C13 C12 C11 C10 -0.3(9) . . . . ?
C11 C12 C13 C14 -0.2(10) . . . . ?
C36 C35 C34 S2 175.2(4) . . . . ?
C36 C35 C34 C39 0.1(7) . . . . ?
C36 C37 C38 C39 2.5(9) . . . . ?
C38 C37 C36 C35 -2.3(9) . . . . ?
C42 O10 C41 O9 -6.5(7) . . . . ?
C42 O10 C41 C33 173.8(4) . . . . ?
C17 O6 C16 O5 -0.7(7) . . . . ?
C17 O6 C16 C8 177.3(4) . . . . ?
C15 C12 C13 C14 -179.8(7) . . . . ?
C15 C12 C11 C10 179.4(6) . . . . ?
C40 C37 C36 C35 179.4(6) . . . . ?
C40 C37 C38 C39 -179.2(6) . . . . ?
C45 O12 C44 O11 1.4(8) . . . . ?
C45 O12 C44 C33 -179.8(5) . . . . ?

loop_
_twin_individual_id
_twin_individual_mass_fraction_refined
1 0.93(2)
2 0.07(2)
